data_2206457
loop_
_publ_author_name
'Chunbo Liu'
'Guangbo Che'
'Chuanbi Li'
'Yuncheng Cui'

_publ_section_title
;
 9,10-Bis[(phenylsulfanyl)methyl]anthracene
;
_journal_coeditor_code HK6027
_journal_issue 8
_journal_name_full 'Acta Crystallographica Section E'
_journal_page_first o2537
_journal_page_last o2538
_journal_paper_doi 10.1107/S160053680502204X
_journal_volume 61
_journal_year 2005
_chemical_formula_iupac 'C28 H22 S2'
_chemical_formula_moiety 'C28 H22 S2'
_chemical_formula_sum 'C28 H22 S2'
_chemical_formula_weight 422.58
_chemical_melting_point .518E-305
_chemical_name_systematic
;
9,10-Bis[(phenylthio)methyl]anthracene
'
;
_space_group_IT_number 14
_symmetry_cell_setting monoclinic
_symmetry_space_group_name_Hall '-P 2yn'
_symmetry_space_group_name_H-M 'P 1 21/n 1'
_atom_sites_solution_hydrogens geom
_atom_sites_solution_primary direct
_atom_sites_solution_secondary difmap
_cell_angle_alpha 90.00
_cell_angle_beta 98.178(5)
_cell_angle_gamma 90.00
_cell_formula_units_Z 2
_cell_length_a 7.318(2)
_cell_length_b 9.736(3)
_cell_length_c 15.433(5)
_cell_measurement_reflns_used 897
_cell_measurement_temperature 293(2)
_cell_measurement_theta_max 24.2918
_cell_measurement_theta_min 2.4807
_cell_volume 1088.4(6)
_computing_cell_refinement SMART
_computing_data_collection 'SMART (Bruker, 1998)'
_computing_data_reduction 'SAINT (Bruker, 1998)'
_computing_molecular_graphics 'SHELXTL (Sheldrick, 1997)'
_computing_publication_material SHELXTL
_computing_structure_refinement 'SHELXL97 (Sheldrick, 1997)'
_computing_structure_solution 'SHELXS97 (Sheldrick, 1997)'
_diffrn_ambient_temperature 293(2)
_diffrn_measured_fraction_theta_full 0.994
_diffrn_measured_fraction_theta_max 0.994
_diffrn_measurement_device_type 'Bruker SMART CCD area-detecter'
_diffrn_measurement_method '\f and \w'
_diffrn_radiation_monochromator graphite
_diffrn_radiation_source 'fine-focus sealed tube'
_diffrn_radiation_type MoK\a
_diffrn_radiation_wavelength 0.71073
_diffrn_reflns_av_R_equivalents 0.0356
_diffrn_reflns_av_sigmaI/netI 0.0433
_diffrn_reflns_limit_h_max 9
_diffrn_reflns_limit_h_min -8
_diffrn_reflns_limit_k_max 12
_diffrn_reflns_limit_k_min -11
_diffrn_reflns_limit_l_max 14
_diffrn_reflns_limit_l_min -19
_diffrn_reflns_number 6070
_diffrn_reflns_theta_full 26.37
_diffrn_reflns_theta_max 26.37
_diffrn_reflns_theta_min 2.48
_diffrn_standards_number 0
_exptl_absorpt_coefficient_mu 0.257
_exptl_absorpt_correction_T_max 0.9552
_exptl_absorpt_correction_T_min 0.9456
_exptl_absorpt_correction_type multi-scan
_exptl_absorpt_process_details '(SADABS; Sheldrick, 1996)'
_exptl_crystal_colour yellow
_exptl_crystal_density_diffrn 1.290
_exptl_crystal_density_method 'not measured'
_exptl_crystal_description Block
_exptl_crystal_F_000 444
_exptl_crystal_size_max 0.22
_exptl_crystal_size_mid 0.20
_exptl_crystal_size_min 0.18
_refine_diff_density_max 0.207
_refine_diff_density_min -0.221
_refine_ls_extinction_method none
_refine_ls_goodness_of_fit_ref 1.021
_refine_ls_hydrogen_treatment constr
_refine_ls_matrix_type full
_refine_ls_number_parameters 136
_refine_ls_number_reflns 2215
_refine_ls_number_restraints 0
_refine_ls_restrained_S_all 1.021
_refine_ls_R_factor_all 0.0709
_refine_ls_R_factor_gt 0.0404
_refine_ls_shift/su_max 0.000
_refine_ls_shift/su_mean 0.000
_refine_ls_structure_factor_coef Fsqd
_refine_ls_weighting_details 'calc w = 1/[\s^2^(Fo^2^)+(0.0452P)^2^+0.1025P] where P = (Fo^2^+2Fc^2^)/3'
_refine_ls_weighting_scheme calc
_refine_ls_wR_factor_gt 0.0882
_refine_ls_wR_factor_ref 0.0995
_reflns_number_gt 1536
_reflns_number_total 2215
_reflns_threshold_expression I>2\s(I)
_cod_data_source_file hk6027.cif
_cod_data_source_block I
_cod_original_cell_volume 1088.3(6)
_cod_original_sg_symbol_H-M 'P 21/n'
_cod_database_code 2206457
_cod_database_fobs_code 2206457

loop_
_symmetry_equiv_pos_as_xyz
'x, y, z'
'-x+1/2, y+1/2, -z+1/2'
'-x, -y, -z'
'x-1/2, -y-1/2, z-1/2'

loop_
_atom_site_label
_atom_site_fract_x
_atom_site_fract_y
_atom_site_fract_z
_atom_site_U_iso_or_equiv
_atom_site_adp_type
_atom_site_calc_flag
_atom_site_refinement_flags
_atom_site_occupancy
_atom_site_type_symbol
C1 0.0075(2) 0.63722(19) 0.32639(12) 0.0412(4) Uani d . 1 C
C2 -0.1377(3) 0.6366(2) 0.37441(15) 0.0564(6) Uani d . 1 C
H2 -0.1325 0.6903 0.4245 0.068 Uiso calc R 1 H
C3 -0.2907(3) 0.5561(2) 0.34806(17) 0.0669(6) Uani d . 1 C
H3 -0.3890 0.5572 0.3802 0.080 Uiso calc R 1 H
C4 -0.2997(3) 0.4746(3) 0.27519(17) 0.0697(7) Uani d . 1 C
H4 -0.4023 0.4194 0.2583 0.084 Uiso calc R 1 H
C5 -0.1559(4) 0.4755(3) 0.22764(16) 0.0742(7) Uani d . 1 C
H5 -0.1613 0.4209 0.1779 0.089 Uiso calc R 1 H
C6 -0.0039(3) 0.5559(2) 0.25247(13) 0.0591(6) Uani d . 1 C
H6 0.0926 0.5558 0.2192 0.071 Uiso calc R 1 H
C7 0.1882(3) 0.8121(2) 0.45643(13) 0.0475(5) Uani d . 1 C
H7A 0.0724 0.8616 0.4537 0.057 Uiso calc R 1 H
H7B 0.1909 0.7407 0.5004 0.057 Uiso calc R 1 H
C8 0.1642(3) 1.1015(2) 0.40667(12) 0.0517(5) Uani d . 1 C
H8 0.0644 1.0430 0.3915 0.062 Uiso calc R 1 H
C9 0.3304(2) 1.0482(2) 0.45493(11) 0.0395(4) Uani d . 1 C
C10 0.3486(2) 0.90903(19) 0.47952(11) 0.0407(4) Uani d . 1 C
C11 0.5174(3) 0.86026(19) 0.52370(11) 0.0404(4) Uani d . 1 C
C12 0.5432(3) 0.7199(2) 0.54913(14) 0.0554(5) Uani d . 1 C
H12 0.4473 0.6580 0.5338 0.066 Uiso calc R 1 H
C13 0.7024(3) 0.6744(2) 0.59473(16) 0.0668(7) Uani d . 1 C
H13 0.7139 0.5827 0.6113 0.080 Uiso calc R 1 H
C14 0.8512(3) 0.7647(2) 0.61742(15) 0.0624(6) Uani d . 1 C
H14 0.9605 0.7326 0.6490 0.075 Uiso calc R 1 H
S1 0.20925(7) 0.73750(6) 0.35087(3) 0.05120(19) Uani d . 1 S

loop_
_atom_site_aniso_label
_atom_site_aniso_U_11
_atom_site_aniso_U_22
_atom_site_aniso_U_33
_atom_site_aniso_U_12
_atom_site_aniso_U_13
_atom_site_aniso_U_23
C1 0.0403(10) 0.0379(10) 0.0435(11) -0.0027(8) -0.0008(8) 0.0032(8)
C2 0.0485(12) 0.0524(13) 0.0690(15) -0.0109(10) 0.0106(11) -0.0120(11)
C3 0.0499(13) 0.0646(15) 0.0868(18) -0.0149(12) 0.0114(12) -0.0032(14)
C4 0.0581(15) 0.0695(16) 0.0745(17) -0.0262(12) -0.0153(13) 0.0039(13)
C5 0.0849(18) 0.0804(18) 0.0519(14) -0.0275(15) -0.0085(13) -0.0131(12)
C6 0.0636(14) 0.0689(14) 0.0443(12) -0.0158(12) 0.0056(11) -0.0074(11)
C7 0.0449(11) 0.0531(12) 0.0449(11) -0.0115(9) 0.0076(9) -0.0020(9)
C8 0.0426(11) 0.0677(15) 0.0440(12) -0.0015(10) 0.0036(9) -0.0023(10)
C9 0.0396(10) 0.0503(12) 0.0288(9) -0.0030(9) 0.0056(8) -0.0013(8)
C10 0.0412(10) 0.0490(12) 0.0327(10) -0.0088(9) 0.0078(8) -0.0055(8)
C11 0.0452(11) 0.0455(11) 0.0312(9) -0.0057(9) 0.0077(8) -0.0016(8)
C12 0.0611(13) 0.0490(13) 0.0554(13) -0.0082(11) 0.0060(11) 0.0060(10)
C13 0.0770(17) 0.0541(14) 0.0687(16) 0.0090(13) 0.0083(13) 0.0159(12)
C14 0.0553(13) 0.0735(16) 0.0566(13) 0.0136(12) 0.0018(11) 0.0104(12)
S1 0.0430(3) 0.0600(4) 0.0523(3) -0.0139(2) 0.0125(2) -0.0124(3)

loop_
_atom_type_symbol
_atom_type_description
_atom_type_scat_dispersion_real
_atom_type_scat_dispersion_imag
_atom_type_scat_source
C C 0.0033 0.0016 'International Tables Vol C Tables 4.2.6.8 and 6.1.1.4'
H H 0.0000 0.0000 'International Tables Vol C Tables 4.2.6.8 and 6.1.1.4'
S S 0.1246 0.1234 'International Tables Vol C Tables 4.2.6.8 and 6.1.1.4'

loop_
_geom_angle_atom_site_label_1
_geom_angle_atom_site_label_2
_geom_angle_atom_site_label_3
_geom_angle_site_symmetry_1
_geom_angle_site_symmetry_3
_geom_angle
C2 C1 C6 . . 118.74(18)
C2 C1 S1 . . 124.91(15)
C6 C1 S1 . . 116.34(15)
C1 C2 C3 . . 119.9(2)
C1 C2 H2 . . 120.0
C3 C2 H2 . . 120.0
C4 C3 C2 . . 120.9(2)
C4 C3 H3 . . 119.6
C2 C3 H3 . . 119.6
C5 C4 C3 . . 119.1(2)
C5 C4 H4 . . 120.4
C3 C4 H4 . . 120.4
C4 C5 C6 . . 120.7(2)
C4 C5 H5 . . 119.7
C6 C5 H5 . . 119.7
C5 C6 C1 . . 120.6(2)
C5 C6 H6 . . 119.7
C1 C6 H6 . . 119.7
C10 C7 S1 . . 107.49(12)
C10 C7 H7A . . 110.2
S1 C7 H7A . . 110.2
C10 C7 H7B . . 110.2
S1 C7 H7B . . 110.2
H7A C7 H7B . . 108.5
C14 C8 C9 3_676 . 121.6(2)
C14 C8 H8 3_676 . 119.2
C9 C8 H8 . . 119.2
C10 C9 C11 . 3_676 119.83(16)
C10 C9 C8 . . 122.07(17)
C11 C9 C8 3_676 . 118.08(18)
C11 C10 C9 . . 119.92(16)
C11 C10 C7 . . 120.27(17)
C9 C10 C7 . . 119.80(17)
C10 C11 C12 . . 121.97(18)
C10 C11 C9 . 3_676 120.24(17)
C12 C11 C9 . 3_676 117.79(18)
C13 C12 C11 . . 121.9(2)
C13 C12 H12 . . 119.0
C11 C12 H12 . . 119.0
C12 C13 C14 . . 120.4(2)
C12 C13 H13 . . 119.8
C14 C13 H13 . . 119.8
C8 C14 C13 3_676 . 120.1(2)
C8 C14 H14 3_676 . 119.9
C13 C14 H14 . . 119.9
C1 S1 C7 . . 103.81(9)

loop_
_geom_bond_atom_site_label_1
_geom_bond_atom_site_label_2
_geom_bond_site_symmetry_2
_geom_bond_distance
C1 C2 . 1.379(3)
C1 C6 . 1.381(3)
C1 S1 . 1.7657(19)
C2 C3 . 1.379(3)
C2 H2 . 0.9300
C3 C4 . 1.370(3)
C3 H3 . 0.9300
C4 C5 . 1.366(3)
C4 H4 . 0.9300
C5 C6 . 1.370(3)
C5 H5 . 0.9300
C6 H6 . 0.9300
C7 C10 . 1.509(3)
C7 S1 . 1.810(2)
C7 H7A . 0.9700
C7 H7B . 0.9700
C8 C14 3_676 1.355(3)
C8 C9 . 1.430(3)
C8 H8 . 0.9300
C9 C10 . 1.408(3)
C9 C11 3_676 1.428(3)
C10 C11 . 1.406(3)
C11 C12 . 1.427(3)
C11 C9 3_676 1.428(3)
C12 C13 . 1.347(3)
C12 H12 . 0.9300
C13 C14 . 1.404(3)
C13 H13 . 0.9300
C14 C8 3_676 1.355(3)
C14 H14 . 0.9300

loop_
_geom_torsion_atom_site_label_1
_geom_torsion_atom_site_label_2
_geom_torsion_atom_site_label_3
_geom_torsion_atom_site_label_4
_geom_torsion_site_symmetry_1
_geom_torsion_site_symmetry_4
_geom_torsion
C6 C1 C2 C3 . . -0.2(3)
S1 C1 C2 C3 . . 178.60(17)
C1 C2 C3 C4 . . 1.0(4)
C2 C3 C4 C5 . . -1.1(4)
C3 C4 C5 C6 . . 0.4(4)
C4 C5 C6 C1 . . 0.3(4)
C2 C1 C6 C5 . . -0.4(3)
S1 C1 C6 C5 . . -179.37(18)
C14 C8 C9 C10 3_676 . -179.32(19)
C14 C8 C9 C11 3_676 3_676 -0.9(3)
C11 C9 C10 C11 3_676 . -1.1(3)
C8 C9 C10 C11 . . 177.30(16)
C11 C9 C10 C7 3_676 . -179.62(16)
C8 C9 C10 C7 . . -1.3(3)
S1 C7 C10 C11 . . -87.77(18)
S1 C7 C10 C9 . . 90.78(18)
C9 C10 C11 C12 . . -179.32(17)
C7 C10 C11 C12 . . -0.8(3)
C9 C10 C11 C9 . 3_676 1.1(3)
C7 C10 C11 C9 . 3_676 179.61(16)
C10 C11 C12 C13 . . -177.1(2)
C9 C11 C12 C13 3_676 . 2.5(3)
C11 C12 C13 C14 . . -1.3(3)
C12 C13 C14 C8 . 3_676 -0.2(4)
C2 C1 S1 C7 . . 7.7(2)
C6 C1 S1 C7 . . -173.41(16)
C10 C7 S1 C1 . . -175.65(13)
